data_2216657
loop_
_publ_author_name
'Cheng, Hua '
'Shi, Xiaopeng '

_publ_section_title <i>trans</i>-Bis(pyridine)bis[3,3,3-trifluoro-1-(4-methoxybenzoyl)prop-1-en-2-olato]cobalt(II)
_journal_coeditor_code LX2035
_journal_issue 12
_journal_name_full 'Acta Crystallographica Section E'
_journal_page_first m3182
_journal_page_last m3182
_journal_paper_doi 10.1107/S160053680706237X
_journal_volume 63
_journal_year 2007
_chemical_formula_iupac '[Co (C11 H8 F3 O3)2 (C5 H5 N)2]'
_chemical_formula_moiety 'C32 H26 Co F6 N2 O6'
_chemical_formula_sum 'C32 H26 Co F6 N2 O6'
_chemical_formula_weight 707.48
_chemical_name_systematic
;
trans-Dipyridinebis[3,3,3-trifluoro-1-(4-methoxybenzoyl)prop-1-en-2-
olato]cobalt(II)
;
_space_group_IT_number 2
_symmetry_cell_setting triclinic
_symmetry_space_group_name_Hall '-P 1'
_symmetry_space_group_name_H-M 'P -1'
_atom_sites_solution_hydrogens geom
_atom_sites_solution_primary direct
_atom_sites_solution_secondary difmap
_audit_creation_method SHELXL-97
_cell_angle_alpha 66.641(2)
_cell_angle_beta 84.821(2)
_cell_angle_gamma 71.477(2)
_cell_formula_units_Z 1
_cell_length_a 7.3199(10)
_cell_length_b 10.2375(15)
_cell_length_c 11.9968(17)
_cell_measurement_reflns_used 1762
_cell_measurement_temperature 295(2)
_cell_measurement_theta_max 23.79
_cell_measurement_theta_min 2.31
_cell_volume 781.91(19)
_computing_cell_refinement 'SAINT (Bruker, 1999)'
_computing_data_collection 'SMART (Bruker, 1997)'
_computing_data_reduction 'SAINT (Bruker, 1999)'
_computing_molecular_graphics 'SHELXTL (Bruker (2001)'
_computing_publication_material 'SHELXTL (Bruker (2001)'
_computing_structure_refinement 'SHELXL97 (Sheldrick, 1997)'
_computing_structure_solution 'SHELXS97 (Sheldrick, 1997)'
_diffrn_ambient_temperature 295(2)
_diffrn_measured_fraction_theta_full 0.988
_diffrn_measured_fraction_theta_max 0.988
_diffrn_measurement_device_type 'Bruker SMART 4K CCD area-detector'
_diffrn_measurement_method '\f and \w scans'
_diffrn_radiation_monochromator graphite
_diffrn_radiation_source 'fine-focus sealed tube'
_diffrn_radiation_type MoK\a
_diffrn_radiation_wavelength 0.71073
_diffrn_reflns_av_R_equivalents 0.0446
_diffrn_reflns_av_sigmaI/netI 0.0553
_diffrn_reflns_limit_h_max 8
_diffrn_reflns_limit_h_min -8
_diffrn_reflns_limit_k_max 12
_diffrn_reflns_limit_k_min -11
_diffrn_reflns_limit_l_max 14
_diffrn_reflns_limit_l_min -14
_diffrn_reflns_number 5023
_diffrn_reflns_theta_full 25.99
_diffrn_reflns_theta_max 25.99
_diffrn_reflns_theta_min 1.85
_exptl_absorpt_coefficient_mu 0.631
_exptl_absorpt_correction_T_max 0.9395
_exptl_absorpt_correction_T_min 0.8661
_exptl_absorpt_correction_type multi-scan
_exptl_absorpt_process_details '(SADABS; Sheldrick, 1997)'
_exptl_crystal_colour red
_exptl_crystal_density_diffrn 1.502
_exptl_crystal_density_method 'not measured'
_exptl_crystal_description plate
_exptl_crystal_F_000 361
_exptl_crystal_size_max 0.20
_exptl_crystal_size_mid 0.20
_exptl_crystal_size_min 0.10
_refine_diff_density_max 0.538
_refine_diff_density_min -0.308
_refine_ls_extinction_method none
_refine_ls_goodness_of_fit_ref 0.974
_refine_ls_hydrogen_treatment constr
_refine_ls_matrix_type full
_refine_ls_number_parameters 215
_refine_ls_number_reflns 3027
_refine_ls_number_restraints 0
_refine_ls_restrained_S_all 0.974
_refine_ls_R_factor_all 0.0638
_refine_ls_R_factor_gt 0.0484
_refine_ls_shift/su_max <0.001
_refine_ls_shift/su_mean <0.001
_refine_ls_structure_factor_coef Fsqd
_refine_ls_weighting_details 'calc w=1/[\s^2^(Fo^2^)+(0.0597P)^2^+0.0000P] where P=(Fo^2^+2Fc^2^)/3'
_refine_ls_weighting_scheme calc
_refine_ls_wR_factor_gt 0.1100
_refine_ls_wR_factor_ref 0.1166
_reflns_number_gt 2326
_reflns_number_total 3027
_reflns_threshold_expression I>2\s(I)
_cod_data_source_file lx2035.cif
_cod_data_source_block I
_cod_depositor_comments
;
The following automatic conversions were performed:
'_symmetry_cell_setting' value 'Triclinic' changed to 'triclinic'
according to '/home/saulius/struct/CIF-dictionaries/cif_core.dic'
dictionary named 'cif_core.dic' version 2.4.1 from 2010-06-29.

Automatic conversion script
Id: cif_fix_enum 1527 2010-12-29 10:47:43Z saulius 

The following automatic conversions were performed:

'_symmetry_cell_setting' value 'Triclinic' changed to 'triclinic'
according to /home/saulius/struct/CIF-dictionaries/cif_core.dic
dictionary named 'cif_core.dic' version 2.4.1 from 2010-06-29.

Automatic conversion script
Id: cif_fix_values 1715 2011-07-08 13:25:40Z adriana 
;
_cod_database_code 2216657
_cod_database_fobs_code 2216657

loop_
_symmetry_equiv_pos_as_xyz
'x, y, z'
'-x, -y, -z'

loop_
_atom_site_type_symbol
_atom_site_label
_atom_site_fract_x
_atom_site_fract_y
_atom_site_fract_z
_atom_site_U_iso_or_equiv
_atom_site_adp_type
_atom_site_calc_flag
_atom_site_refinement_flags
_atom_site_occupancy
C C1 -0.3653(4) 0.6315(4) -0.0412(3) 0.0843(10) Uani d . 1
H H1A -0.2862 0.5297 -0.0206 0.126 Uiso calc R 1
H H1B -0.4541 0.6601 -0.1071 0.126 Uiso calc R 1
H H1C -0.4359 0.6409 0.0282 0.126 Uiso calc R 1
C C2 -0.1157(4) 0.7072(3) 0.0068(2) 0.0542(6) Uani d . 1
C C3 -0.0098(4) 0.8064(3) -0.0296(2) 0.0579(7) Uani d . 1
H H3 -0.0317 0.8812 -0.1073 0.069 Uiso calc R 1
C C4 0.1267(4) 0.7967(3) 0.0468(2) 0.0509(6) Uani d . 1
H H4 0.1958 0.8650 0.0201 0.061 Uiso calc R 1
C C5 0.1635(3) 0.6863(3) 0.16331(19) 0.0427(5) Uani d . 1
C C6 0.0564(4) 0.5885(3) 0.1974(2) 0.0569(7) Uani d . 1
H H6 0.0790 0.5131 0.2749 0.068 Uiso calc R 1
C C7 -0.0828(4) 0.5970(3) 0.1223(2) 0.0605(7) Uani d . 1
H H7 -0.1531 0.5295 0.1491 0.073 Uiso calc R 1
C C8 0.3086(3) 0.6684(3) 0.2516(2) 0.0447(6) Uani d . 1
C C9 0.4020(4) 0.7779(3) 0.2259(2) 0.0523(6) Uani d . 1
H H9 0.3685 0.8606 0.1528 0.063 Uiso calc R 1
C C10 0.5388(3) 0.7713(3) 0.3010(2) 0.0469(6) Uani d . 1
C C11 0.6189(4) 0.9035(3) 0.2584(2) 0.0579(7) Uani d . 1
C C12 0.2994(5) 0.7244(4) 0.6183(3) 0.0737(8) Uani d . 1
H H12 0.4270 0.7102 0.6363 0.088 Uiso calc R 1
C C13 0.1576(6) 0.8161(4) 0.6588(3) 0.0904(10) Uani d . 1
H H13 0.1888 0.8618 0.7044 0.108 Uiso calc R 1
C C14 -0.0307(5) 0.8407(4) 0.6321(3) 0.0876(10) Uani d . 1
H H14 -0.1299 0.9036 0.6585 0.105 Uiso calc R 1
C C15 -0.0693(5) 0.7698(4) 0.5654(3) 0.0795(9) Uani d . 1
H H15 -0.1959 0.7841 0.5454 0.095 Uiso calc R 1
C C16 0.0803(5) 0.6780(3) 0.5285(2) 0.0702(8) Uani d . 1
H H16 0.0521 0.6303 0.4835 0.084 Uiso calc R 1
Co Co 0.5000 0.5000 0.5000 0.0551(2) Uani d S 1
F F1 0.5934(3) 0.9857(2) 0.13895(16) 0.0954(6) Uani d . 1
F F2 0.8062(2) 0.86269(19) 0.28260(16) 0.0767(5) Uani d . 1
F F3 0.5351(3) 0.9960(2) 0.3128(2) 0.0957(6) Uani d . 1
N N 0.2648(3) 0.6535(2) 0.55390(18) 0.0608(6) Uani d . 1
O O1 -0.2461(3) 0.7266(2) -0.07681(18) 0.0753(6) Uani d . 1
O O2 0.3404(3) 0.55291(19) 0.34842(14) 0.0601(5) Uani d . 1
O O3 0.6076(3) 0.67465(19) 0.40365(14) 0.0590(5) Uani d . 1

loop_
_atom_site_aniso_label
_atom_site_aniso_U_11
_atom_site_aniso_U_22
_atom_site_aniso_U_33
_atom_site_aniso_U_12
_atom_site_aniso_U_13
_atom_site_aniso_U_23
C1 0.0606(19) 0.105(3) 0.109(3) -0.0285(19) -0.0118(16) -0.058(2)
C2 0.0478(15) 0.0556(16) 0.0588(16) -0.0093(13) -0.0077(12) -0.0250(13)
C3 0.0676(17) 0.0510(16) 0.0460(14) -0.0186(14) -0.0099(12) -0.0070(12)
C4 0.0566(15) 0.0470(14) 0.0459(13) -0.0210(12) -0.0008(11) -0.0102(11)
C5 0.0452(13) 0.0414(13) 0.0413(12) -0.0148(11) 0.0017(10) -0.0147(10)
C6 0.0664(17) 0.0542(16) 0.0476(14) -0.0300(14) -0.0048(12) -0.0071(12)
C7 0.0607(17) 0.0616(17) 0.0644(17) -0.0313(14) -0.0010(13) -0.0196(14)
C8 0.0518(14) 0.0433(14) 0.0388(12) -0.0180(11) 0.0016(10) -0.0133(11)
C9 0.0586(15) 0.0467(14) 0.0486(14) -0.0225(12) -0.0051(11) -0.0090(11)
C10 0.0499(14) 0.0419(14) 0.0501(14) -0.0194(11) 0.0045(11) -0.0157(12)
C11 0.0579(17) 0.0478(15) 0.0644(17) -0.0232(13) -0.0014(13) -0.0121(13)
C12 0.077(2) 0.081(2) 0.081(2) -0.0419(18) 0.0028(16) -0.0355(18)
C13 0.102(3) 0.097(3) 0.103(3) -0.051(2) 0.020(2) -0.059(2)
C14 0.088(3) 0.083(2) 0.090(2) -0.030(2) 0.0171(19) -0.032(2)
C15 0.071(2) 0.090(2) 0.0695(19) -0.033(2) 0.0002(16) -0.0151(18)
C16 0.082(2) 0.071(2) 0.0597(17) -0.0391(18) -0.0038(15) -0.0146(15)
Co 0.0734(4) 0.0517(3) 0.0401(3) -0.0326(3) -0.0113(2) -0.0045(2)
F1 0.1143(15) 0.0826(13) 0.0786(12) -0.0660(12) -0.0169(10) 0.0115(10)
F2 0.0534(10) 0.0692(11) 0.1055(12) -0.0299(8) -0.0028(8) -0.0223(9)
F3 0.0876(13) 0.0705(12) 0.1550(18) -0.0335(10) 0.0235(12) -0.0668(13)
N 0.0734(16) 0.0577(14) 0.0544(12) -0.0338(12) -0.0040(11) -0.0129(11)
O1 0.0648(12) 0.0808(14) 0.0792(13) -0.0190(11) -0.0264(10) -0.0268(11)
O2 0.0833(13) 0.0539(11) 0.0436(9) -0.0371(10) -0.0132(8) -0.0036(8)
O3 0.0740(12) 0.0568(11) 0.0474(10) -0.0340(10) -0.0108(8) -0.0080(9)

loop_
_atom_type_symbol
_atom_type_description
_atom_type_scat_dispersion_real
_atom_type_scat_dispersion_imag
_atom_type_scat_source
C C 0.0033 0.0016 'International Tables Vol C Tables 4.2.6.8 and 6.1.1.4'
H H 0.0000 0.0000 'International Tables Vol C Tables 4.2.6.8 and 6.1.1.4'
Co Co 0.3494 0.9721 'International Tables Vol C Tables 4.2.6.8 and 6.1.1.4'
F F 0.0171 0.0103 'International Tables Vol C Tables 4.2.6.8 and 6.1.1.4'
N N 0.0061 0.0033 'International Tables Vol C Tables 4.2.6.8 and 6.1.1.4'
O O 0.0106 0.0060 'International Tables Vol C Tables 4.2.6.8 and 6.1.1.4'

loop_
_geom_angle_atom_site_label_1
_geom_angle_atom_site_label_2
_geom_angle_atom_site_label_3
_geom_angle_site_symmetry_1
_geom_angle_site_symmetry_3
_geom_angle
O1 C1 H1A . . 109.5
O1 C1 H1B . . 109.5
H1A C1 H1B . . 109.5
O1 C1 H1C . . 109.5
H1A C1 H1C . . 109.5
H1B C1 H1C . . 109.5
O1 C2 C7 . . 124.8(2)
O1 C2 C3 . . 116.2(2)
C7 C2 C3 . . 119.0(2)
C4 C3 C2 . . 121.3(2)
C4 C3 H3 . . 119.4
C2 C3 H3 . . 119.4
C3 C4 C5 . . 121.0(2)
C3 C4 H4 . . 119.5
C5 C4 H4 . . 119.5
C6 C5 C4 . . 116.7(2)
C6 C5 C8 . . 119.0(2)
C4 C5 C8 . . 124.3(2)
C5 C6 C7 . . 123.2(2)
C5 C6 H6 . . 118.4
C7 C6 H6 . . 118.4
C2 C7 C6 . . 118.8(2)
C2 C7 H7 . . 120.6
C6 C7 H7 . . 120.6
O2 C8 C9 . . 123.1(2)
O2 C8 C5 . . 116.5(2)
C9 C8 C5 . . 120.4(2)
C10 C9 C8 . . 124.9(2)
C10 C9 H9 . . 117.6
C8 C9 H9 . . 117.6
O3 C10 C9 . . 130.4(2)
O3 C10 C11 . . 112.6(2)
C9 C10 C11 . . 116.9(2)
F3 C11 F2 . . 106.2(2)
F3 C11 F1 . . 106.3(2)
F2 C11 F1 . . 105.7(2)
F3 C11 C10 . . 110.9(2)
F2 C11 C10 . . 113.1(2)
F1 C11 C10 . . 114.0(2)
N C12 C13 . . 123.3(3)
N C12 H12 . . 118.4
C13 C12 H12 . . 118.4
C12 C13 C14 . . 119.6(3)
C12 C13 H13 . . 120.2
C14 C13 H13 . . 120.2
C13 C14 C15 . . 118.0(3)
C13 C14 H14 . . 121.0
C15 C14 H14 . . 121.0
C16 C15 C14 . . 119.3(3)
C16 C15 H15 . . 120.3
C14 C15 H15 . . 120.3
N C16 C15 . . 123.1(3)
N C16 H16 . . 118.5
C15 C16 H16 . . 118.5
O2 Co O2 . 2_666 179.9990(10)
O2 Co O3 . 2_666 91.06(6)
O2 Co O3 2_666 2_666 88.94(6)
O2 Co O3 . . 88.94(6)
O2 Co O3 2_666 . 91.06(6)
O3 Co O3 2_666 . 180.0000(10)
O2 Co N . 2_666 90.34(8)
O2 Co N 2_666 2_666 89.66(8)
O3 Co N 2_666 2_666 88.90(8)
O3 Co N . 2_666 91.10(8)
O2 Co N . . 89.66(8)
O2 Co N 2_666 . 90.34(8)
O3 Co N 2_666 . 91.10(8)
O3 Co N . . 88.90(8)
N Co N 2_666 . 179.998(2)
C16 N C12 . . 116.7(3)
C16 N Co . . 122.3(2)
C12 N Co . . 121.0(2)
C2 O1 C1 . . 118.1(2)
C8 O2 Co . . 128.63(15)
C10 O3 Co . . 122.64(15)

loop_
_geom_bond_atom_site_label_1
_geom_bond_atom_site_label_2
_geom_bond_site_symmetry_2
_geom_bond_distance
C1 O1 . 1.426(4)
C1 H1A . 0.9600
C1 H1B . 0.9600
C1 H1C . 0.9600
C2 O1 . 1.360(3)
C2 C7 . 1.378(4)
C2 C3 . 1.382(4)
C3 C4 . 1.370(3)
C3 H3 . 0.9300
C4 C5 . 1.388(3)
C4 H4 . 0.9300
C5 C6 . 1.379(3)
C5 C8 . 1.486(3)
C6 C7 . 1.381(3)
C6 H6 . 0.9300
C7 H7 . 0.9300
C8 O2 . 1.259(3)
C8 C9 . 1.412(3)
C9 C10 . 1.374(3)
C9 H9 . 0.9300
C10 O3 . 1.257(3)
C10 C11 . 1.529(3)
C11 F3 . 1.322(3)
C11 F2 . 1.323(3)
C11 F1 . 1.337(3)
C12 N . 1.335(4)
C12 C13 . 1.359(4)
C12 H12 . 0.9300
C13 C14 . 1.364(5)
C13 H13 . 0.9300
C14 C15 . 1.370(5)
C14 H14 . 0.9300
C15 C16 . 1.367(4)
C15 H15 . 0.9300
C16 N . 1.334(3)
C16 H16 . 0.9300
Co O2 . 2.0408(15)
Co O2 2_666 2.0408(15)
Co O3 2_666 2.0603(17)
Co O3 . 2.0603(17)
Co N 2_666 2.177(2)
Co N . 2.177(2)

loop_
_geom_hbond_atom_site_label_D
_geom_hbond_atom_site_label_H
_geom_hbond_atom_site_label_A
_geom_hbond_site_symmetry_A
_geom_hbond_distance_DH
_geom_hbond_distance_HA
_geom_hbond_distance_DA
_geom_hbond_angle_DHA
C6 H6 Cg 2_566 0.93 3.22 3.884(3) 130.5

loop_
_geom_torsion_atom_site_label_1
_geom_torsion_atom_site_label_2
_geom_torsion_atom_site_label_3
_geom_torsion_atom_site_label_4
_geom_torsion_site_symmetry_1
_geom_torsion
O1 C2 C3 C4 . -179.5(2)
C7 C2 C3 C4 . 0.2(4)
C2 C3 C4 C5 . 0.1(4)
C3 C4 C5 C6 . 0.0(4)
C3 C4 C5 C8 . -179.9(2)
C4 C5 C6 C7 . -0.5(4)
C8 C5 C6 C7 . 179.4(2)
O1 C2 C7 C6 . 179.0(2)
C3 C2 C7 C6 . -0.6(4)
C5 C6 C7 C2 . 0.8(4)
C6 C5 C8 O2 . 8.0(3)
C4 C5 C8 O2 . -172.1(2)
C6 C5 C8 C9 . -171.5(2)
C4 C5 C8 C9 . 8.4(4)
O2 C8 C9 C10 . 1.0(4)
C5 C8 C9 C10 . -179.5(2)
C8 C9 C10 O3 . -0.9(4)
C8 C9 C10 C11 . -178.3(2)
O3 C10 C11 F3 . -78.0(3)
C9 C10 C11 F3 . 99.9(3)
O3 C10 C11 F2 . 41.2(3)
C9 C10 C11 F2 . -140.9(2)
O3 C10 C11 F1 . 162.1(2)
C9 C10 C11 F1 . -20.1(3)
N C12 C13 C14 . -1.0(5)
C12 C13 C14 C15 . 0.5(5)
C13 C14 C15 C16 . 0.1(5)
C14 C15 C16 N . -0.3(5)
C15 C16 N C12 . -0.2(4)
C15 C16 N Co . 177.6(2)
C13 C12 N C16 . 0.8(4)
C13 C12 N Co . -177.0(2)
O2 Co N C16 . 32.4(2)
O2 Co N C16 2_666 -147.6(2)
O3 Co N C16 2_666 -58.6(2)
O3 Co N C16 . 121.4(2)
O2 Co N C12 . -149.9(2)
O2 Co N C12 2_666 30.1(2)
O3 Co N C12 2_666 119.0(2)
O3 Co N C12 . -61.0(2)
C7 C2 O1 C1 . 3.5(4)
C3 C2 O1 C1 . -176.9(2)
C9 C8 O2 Co . 8.0(4)
C5 C8 O2 Co . -171.42(15)
O3 Co O2 C8 2_666 168.1(2)
O3 Co O2 C8 . -11.9(2)
N Co O2 C8 2_666 -103.0(2)
N C1 O2 C8 . -94.49(19)
C9 C10 O3 Co . -7.6(4)
C11 C10 O3 Co . 169.87(16)
O2 Co O3 C10 . 11.02(19)
O2 Co O3 C10 2_666 -168.98(19)
N Co O3 C10 2_666 101.3(2)
N Co O3 C10 . -78.7(2)
